data_7101932
loop_
_publ_author_name
'Richeter, S\'ebastien'
'Hadj-A\"issa, Aur\'elie'
'Taffin, C\'eline'
'van der Lee, Arie'
'Leclercq, Dominique'

_publ_section_title
;
 Synthesis and structural characterisation of the first N-heterocyclic
 carbene ligand fused to a porphyrin.
;
_journal_issue 21
_journal_name_full 'Chemical communications (Cambridge, England)'
_journal_page_first 2148
_journal_page_last 2150
_journal_paper_doi 10.1039/b704681b
_journal_year 2007
_chemical_formula_moiety 'C126 H128 I2 N12 Ni2 Pd, 4(C H Cl3)'
_chemical_formula_sum 'C130 H132 Cl12 I2 N12 Ni2 Pd'
_chemical_formula_weight 2765.48
_space_group_IT_number 14
_symmetry_cell_setting monoclinic
_symmetry_space_group_name_Hall '-P 2ybc'
_symmetry_space_group_name_H-M 'P 1 21/c 1'
_atom_sites_solution_hydrogens geom
_atom_sites_solution_primary direct
_audit_creation_date 07-03-21
_audit_creation_method CRYSTALS_ver_12.84
_cell_angle_alpha 90
_cell_angle_beta 103.730(4)
_cell_angle_gamma 90
_cell_formula_units_Z 2
_cell_length_a 22.1838(7)
_cell_length_b 9.9174(4)
_cell_length_c 31.4826(13)
_cell_measurement_reflns_used 7597
_cell_measurement_temperature 175
_cell_measurement_theta_max 32.4001
_cell_measurement_theta_min 2.5994
_cell_volume 6728.4(5)
_computing_cell_refinement
;
CrysAlis RED, Oxford Diffraction Ltd.,
Version 1.171.31.7 (release 18-10-2006 CrysAlis171 .NET)
(compiled Oct 18 2006,16:28:17)
;
_computing_data_collection
;
CrysAlis CCD, Oxford Diffraction Ltd.,
Version 1.171.31.7 (release 18-10-2006 CrysAlis171 .NET)
(compiled Oct 18 2006,16:28:17)
;
_computing_data_reduction
;
CrysAlis RED, Oxford Diffraction Ltd.,
Version 1.171.31.7 (release 18-10-2006 CrysAlis171 .NET)
(compiled Oct 18 2006,16:28:17)
;
_computing_molecular_graphics 'CAMERON (Watkin et al., 1996)'
_computing_publication_material 'CRYSTALS (Betteridge et al., 2003)'
_computing_structure_refinement 'CRYSTALS (Betteridge et al., 2003)'
_computing_structure_solution 'Superflip (Palatinus & Chapuis, 2006)'
_diffrn_ambient_temperature 175
_diffrn_detector_area_resol_mean 8.4205
_diffrn_measured_fraction_theta_full 0.943
_diffrn_measured_fraction_theta_max 0.765
_diffrn_measurement_details
;
1 omega -54.00 61.00 1.0000 28.0000
omega____ theta____ kappa____ phi______ omega'___ theta'___ frames
- 30.0000 -79.0000 0.0000 0.0000 0.0000 115

2 omega -54.00 61.00 1.0000 28.0000
omega____ theta____ kappa____ phi______ omega'___ theta'___ frames
- 30.0000 -79.0000 90.0000 0.0000 0.0000 115

3 omega -54.00 61.00 1.0000 28.0000
omega____ theta____ kappa____ phi______ omega'___ theta'___ frames
- 30.0000 -79.0000 180.0000 0.0000 0.0000 115

4 omega -54.00 61.00 1.0000 28.0000
omega____ theta____ kappa____ phi______ omega'___ theta'___ frames
- 30.0000 -79.0000 270.0000 0.0000 0.0000 115

5 omega -50.00 10.00 1.0000 28.0000
omega____ theta____ kappa____ phi______ omega'___ theta'___ frames
- -25.0000 -80.0000 100.0000 0.0000 0.0000 60

6 omega -116.00 71.00 1.0000 28.0000
omega____ theta____ kappa____ phi______ omega'___ theta'___ frames
- -25.0000 -10.0000 180.0000 0.0000 0.0000 187

7 omega -50.00 12.00 1.0000 28.0000
omega____ theta____ kappa____ phi______ omega'___ theta'___ frames
- -25.0000 -80.0000 0.0000 0.0000 0.0000 62
;
_diffrn_measurement_device_type 'Oxford Diffraction XCALIBUR'
_diffrn_measurement_method \w
_diffrn_orient_matrix_UB_11 -0.0020593581
_diffrn_orient_matrix_UB_12 0.0669046190
_diffrn_orient_matrix_UB_13 -0.0079646180
_diffrn_orient_matrix_UB_21 0.0190434265
_diffrn_orient_matrix_UB_22 0.0221160275
_diffrn_orient_matrix_UB_23 0.0201177432
_diffrn_orient_matrix_UB_31 0.0266433617
_diffrn_orient_matrix_UB_32 -0.0106853254
_diffrn_orient_matrix_UB_33 -0.0082136828
_diffrn_radiation_monochromator graphite
_diffrn_radiation_type 'Mo K\a'
_diffrn_radiation_wavelength 0.71073
_diffrn_reflns_av_R_equivalents 0.166
_diffrn_reflns_av_sigmaI/netI 0.3075
_diffrn_reflns_limit_h_max 21
_diffrn_reflns_limit_h_min -21
_diffrn_reflns_limit_k_max 14
_diffrn_reflns_limit_k_min 0
_diffrn_reflns_limit_l_max 46
_diffrn_reflns_limit_l_min 0
_diffrn_reflns_number 18567
_diffrn_reflns_theta_full 25.010
_diffrn_reflns_theta_max 32.480
_diffrn_reflns_theta_min 2.607
_diffrn_standards_decay_% 0
_diffrn_standards_interval_count 'every 50 frames'
_diffrn_standards_number '2 frames'
_exptl_absorpt_coefficient_mu 1.157
_exptl_absorpt_correction_T_max 1.00000
_exptl_absorpt_correction_T_min 0.71012
_exptl_absorpt_correction_type empirical
_exptl_absorpt_process_details
;
CrysAlis RED, Oxford Diffraction Ltd.,
Version 1.171.31.7 (release 18-10-2006 CrysAlis171 .NET)
(compiled Oct 18 2006,16:28:17)
Empirical absorption correction using spherical harmonics,
implemented in SCALE3 ABSPACK scaling algorithm.
;
_exptl_crystal_colour red-purple
_exptl_crystal_density_diffrn 1.365
_exptl_crystal_description stick
_exptl_crystal_F_000 2816
_exptl_crystal_size_max 0.55
_exptl_crystal_size_mid 0.16
_exptl_crystal_size_min 0.14
_refine_diff_density_max 0.98
_refine_diff_density_min -1.07
_refine_ls_extinction_method None
_refine_ls_goodness_of_fit_ref 1.1092
_refine_ls_hydrogen_treatment constr
_refine_ls_matrix_type full
_refine_ls_number_parameters 348
_refine_ls_number_reflns 3351
_refine_ls_number_restraints 3
_refine_ls_R_factor_all 0.2630
_refine_ls_R_factor_gt 0.0764
_refine_ls_shift/su_max 0.000162
_refine_ls_structure_factor_coef F
_refine_ls_weighting_details
;
Method, part 1, Chebychev polynomial, (Watkin, 1994, Prince, 1982)
[weight] = 1.0/[A~0~*T~0~(x)+A~1~*T~1~(x) ... +A~n-1~]*T~n-1~(x)]
where A~i~ are the Chebychev coefficients listed below and x= Fcalc/Fmax
Method = Robust Weighting (Prince, 1982)
W = [weight] * [1-(deltaF/6*sigmaF)^2^]^2^
A~i~ are:
9.12 -10.8 4.16
;
_refine_ls_weighting_scheme calc
_refine_ls_wR_factor_all 0.0887
_refine_ls_wR_factor_gt 0.0521
_refine_ls_wR_factor_ref 0.0521
_reflns_limit_h_max 21
_reflns_limit_h_min -21
_reflns_limit_k_max 14
_reflns_limit_k_min 0
_reflns_limit_l_max 46
_reflns_limit_l_min 0
_reflns_number_gt 3351
_reflns_number_total 18567
_reflns_threshold_expression I>2.0\s(I)
_cod_data_source_file b704681b.txt
_cod_data_source_block CRYSTALS_cif
_cod_depositor_comments
;
The following automatic conversions were performed:
'_symmetry_cell_setting' value 'Monoclinic' changed to 'monoclinic'
according to '/home/saulius/struct/CIF-dictionaries/cif_core.dic'
dictionary named 'cif_core.dic' version 2.4.1 from 2010-06-29.

Automatic conversion script
Id: cif_fix_enum 1527 2010-12-29 10:47:43Z saulius 
;
_cod_original_sg_symbol_H-M 'P 1 21/c 1 '
_cod_database_code 7101932

loop_
_symmetry_equiv_pos_as_xyz
x,y,z
-x,-y,-z
-x,y+1/2,-z+1/2
x,-y+1/2,z+1/2

loop_
_atom_site_label
_atom_site_type_symbol
_atom_site_fract_x
_atom_site_fract_y
_atom_site_fract_z
_atom_site_U_iso_or_equiv
_atom_site_occupancy
_atom_site_adp_type
_atom_site_refinement_flags_posn
Ni1 Ni -0.31919(7) 0.7173(2) 0.05908(5) 0.0314 1.0000 Uani .
Pd2 Pd 0.0000 1.0000 0.0000 0.0338 1.0000 Uani S
I3 I 0.07160(5) 0.80925(15) 0.03954(4) 0.0639 1.0000 Uani .
Cl4 Cl -0.0331(3) 0.5368(7) 0.0522(2) 0.1225 1.0000 Uani .
Cl5 Cl -0.0401(3) 0.3524(7) 0.1188(2) 0.1311 1.0000 Uani .
Cl6 Cl -0.1510(3) 0.4571(8) 0.0643(2) 0.1318 1.0000 Uani .
C7 C -0.0753(6) 0.9099(15) 0.0143(4) 0.029(4) 1.0000 Uiso .
N8 N -0.1168(5) 0.8278(13) -0.0113(4) 0.039(3) 1.0000 Uiso .
C9 C -0.1116(7) 0.7961(18) -0.0555(4) 0.054(4) 1.0000 Uiso .
C10 C -0.0640(7) 1.0234(16) 0.0846(5) 0.048(5) 1.0000 Uiso .
C11 C -0.1449(6) 0.8458(15) 0.0513(4) 0.033(4) 1.0000 Uiso .
C12 C -0.1622(5) 0.7864(15) 0.0106(4) 0.027(3) 1.0000 Uiso .
C13 C -0.2215(5) 0.7255(14) 0.0072(4) 0.026(3) 1.0000 Uiso .
C14 C -0.1879(5) 0.8048(15) 0.0753(4) 0.028(3) 1.0000 Uiso .
N15 N -0.2372(4) 0.7441(11) 0.0472(3) 0.029(3) 1.0000 Uiso .
C16 C -0.2596(5) 0.6599(13) -0.0280(4) 0.023(3) 1.0000 Uiso .
C17 C -0.2353(6) 0.6221(15) -0.0679(4) 0.031(4) 1.0000 Uiso .
C18 C -0.2541(6) 0.6956(16) -0.1052(4) 0.034(4) 1.0000 Uiso .
C19 C -0.2344(6) 0.6709(16) -0.1423(5) 0.043(4) 1.0000 Uiso .
C20 C -0.1945(6) 0.5609(16) -0.1432(5) 0.042(4) 1.0000 Uiso .
C21 C -0.1777(7) 0.4851(18) -0.1046(5) 0.055(5) 1.0000 Uiso .
C22 C -0.1977(6) 0.5176(16) -0.0689(5) 0.043(4) 1.0000 Uiso .
C23 C -0.1689(8) 0.532(2) -0.1813(6) 0.072(6) 1.0000 Uiso .
C24 C -0.1321(13) 0.660(3) -0.1895(9) 0.177(12) 1.0000 Uiso .
C25 C -0.1111(8) 0.447(2) -0.1738(6) 0.092(7) 1.0000 Uiso .
C26 C -0.2102(13) 0.500(3) -0.2189(10) 0.186(13) 1.0000 Uiso .
C27 C -0.3224(6) 0.6371(14) -0.0307(4) 0.029(4) 1.0000 Uiso .
N28 N -0.3533(5) 0.6825(13) -0.0012(3) 0.035(3) 1.0000 Uiso .
C29 C -0.4156(6) 0.6751(16) -0.0224(4) 0.036(4) 1.0000 Uiso .
C30 C -0.4232(7) 0.6234(16) -0.0649(5) 0.050(5) 1.0000 Uiso .
C31 C -0.3637(6) 0.5907(15) -0.0688(4) 0.034(4) 1.0000 Uiso .
C32 C -0.4638(6) 0.7171(16) -0.0056(4) 0.034(4) 1.0000 Uiso .
C33 C -0.5264(6) 0.7406(15) -0.0352(4) 0.033(4) 1.0000 Uiso .
C34 C -0.5657(8) 0.6365(19) -0.0492(6) 0.073(6) 1.0000 Uiso .
C35 C -0.6244(7) 0.6541(18) -0.0803(5) 0.059(5) 1.0000 Uiso .
C36 C -0.6412(7) 0.7763(18) -0.0988(5) 0.044(4) 1.0000 Uiso .
C37 C -0.5981(8) 0.8824(19) -0.0856(5) 0.064(5) 1.0000 Uiso .
C38 C -0.5397(7) 0.8600(17) -0.0537(5) 0.051(5) 1.0000 Uiso .
C39 C -0.7025(7) 0.804(2) -0.1311(5) 0.052(4) 1.0000 Uiso .
C40 C -0.7498(9) 0.838(2) -0.1057(7) 0.111(8) 1.0000 Uiso .
C41 C -0.7211(12) 0.673(3) -0.1489(9) 0.150(10) 1.0000 Uiso .
C42 C -0.7013(9) 0.911(2) -0.1611(6) 0.084(6) 1.0000 Uiso .
C43 C -0.4567(6) 0.7381(15) 0.0377(5) 0.043(4) 1.0000 Uiso .
N44 N -0.4005(4) 0.7191(12) 0.0706(3) 0.026(3) 1.0000 Uiso .
C45 C -0.4170(6) 0.7152(15) 0.1085(4) 0.032(4) 1.0000 Uiso .
C46 C -0.4815(7) 0.7349(15) 0.1044(5) 0.050(4) 1.0000 Uiso .
C47 C -0.5069(6) 0.7489(14) 0.0603(4) 0.040(4) 1.0000 Uiso .
C48 C -0.3767(6) 0.6895(16) 0.1500(4) 0.035(4) 1.0000 Uiso .
C49 C -0.4018(6) 0.6696(16) 0.1893(5) 0.040(4) 1.0000 Uiso .
C50 C -0.3842(6) 0.7512(15) 0.2243(4) 0.038(4) 1.0000 Uiso .
C51 C -0.4091(7) 0.7352(17) 0.2619(5) 0.053(5) 1.0000 Uiso .
C52 C -0.4505(6) 0.6325(15) 0.2637(5) 0.037(4) 1.0000 Uiso .
C53 C -0.4634(7) 0.5472(19) 0.2287(6) 0.065(5) 1.0000 Uiso .
C54 C -0.4411(7) 0.5633(17) 0.1925(5) 0.050(5) 1.0000 Uiso .
C55 C -0.4784(7) 0.6126(19) 0.3030(5) 0.055(5) 1.0000 Uiso .
C56 C -0.4728(11) 0.469(2) 0.3166(8) 0.140(10) 1.0000 Uiso .
C57 C -0.4534(9) 0.708(2) 0.3381(6) 0.097(7) 1.0000 Uiso .
C58 C -0.5453(9) 0.627(2) 0.2889(8) 0.117(8) 1.0000 Uiso .
C59 C -0.3124(6) 0.6932(16) 0.1547(4) 0.032(3) 1.0000 Uiso .
C60 C -0.2666(6) 0.6802(16) 0.1936(4) 0.038(4) 1.0000 Uiso .
C61 C -0.2121(6) 0.7193(15) 0.1871(4) 0.036(4) 1.0000 Uiso .
C62 C -0.2228(6) 0.7501(14) 0.1410(4) 0.036(4) 1.0000 Uiso .
C63 C -0.1789(5) 0.8016(16) 0.1209(4) 0.031(3) 1.0000 Uiso .
C64 C -0.1172(6) 0.8368(14) 0.1493(4) 0.030(4) 1.0000 Uiso .
C65 C -0.1099(7) 0.9379(16) 0.1795(5) 0.045(4) 1.0000 Uiso .
C66 C -0.0562(7) 0.9764(19) 0.2053(5) 0.062(5) 1.0000 Uiso .
C67 C -0.0030(7) 0.9056(18) 0.2028(5) 0.051(5) 1.0000 Uiso .
C68 C -0.0075(7) 0.8105(19) 0.1745(5) 0.056(5) 1.0000 Uiso .
C69 C -0.0650(6) 0.7665(16) 0.1476(5) 0.049(4) 1.0000 Uiso .
C70 C 0.0611(9) 0.950(2) 0.2341(7) 0.084(6) 1.0000 Uiso .
C71 C 0.1081(12) 0.962(3) 0.2103(9) 0.174(12) 1.0000 Uiso .
C72 C 0.0853(13) 0.826(3) 0.2591(10) 0.185(13) 1.0000 Uiso .
C73 C 0.0634(13) 1.049(3) 0.2688(10) 0.187(13) 1.0000 Uiso .
C74 C -0.0763(9) 0.411(2) 0.0696(7) 0.094(7) 1.0000 Uiso .
Cl75 Cl 0.2277(6) 0.8963(12) 0.0202(4) 0.240(5) 1.0000 Uiso D
Cl76 Cl 0.3218(6) 0.7225(16) 0.0237(4) 0.268(6) 1.0000 Uiso D
Cl77 Cl 0.3483(6) 0.9902(16) 0.0512(5) 0.288(6) 1.0000 Uiso .
N78 N -0.2849(4) 0.7291(11) 0.1205(3) 0.028(3) 1.0000 Uiso .
N79 N -0.0915(5) 0.9221(12) 0.0525(3) 0.027(3) 1.0000 Uiso .
C80 C 0.3057(9) 0.8928(18) 0.0206(14) 0.231(18) 1.0000 Uiso D
H91 H -0.1506 0.8092 -0.0765 0.0585 1.0000 Uiso R
H92 H -0.0804 0.8556 -0.0622 0.0585 1.0000 Uiso R
H93 H -0.0985 0.7031 -0.0558 0.0585 1.0000 Uiso R
H101 H -0.0952 1.0572 0.0990 0.0600 1.0000 Uiso R
H102 H -0.0491 1.0968 0.0696 0.0600 1.0000 Uiso R
H103 H -0.0300 0.9844 0.1061 0.0600 1.0000 Uiso R
H181 H -0.2821 0.7655 -0.1057 0.0528 1.0000 Uiso R
H191 H -0.2462 0.7267 -0.1667 0.0455 1.0000 Uiso R
H211 H -0.1500 0.4140 -0.1034 0.0695 1.0000 Uiso R
H221 H -0.1856 0.4634 -0.0443 0.0550 1.0000 Uiso R
H241 H -0.1167 0.6433 -0.2151 0.1808 1.0000 Uiso R
H242 H -0.1579 0.7391 -0.1943 0.1808 1.0000 Uiso R
H243 H -0.0975 0.6750 -0.1651 0.1808 1.0000 Uiso R
H251 H -0.0918 0.4560 -0.1980 0.1201 1.0000 Uiso R
H252 H -0.0821 0.4744 -0.1475 0.1201 1.0000 Uiso R
H253 H -0.1230 0.3550 -0.1714 0.1201 1.0000 Uiso R
H261 H -0.1927 0.5073 -0.2439 0.1804 1.0000 Uiso R
H262 H -0.2439 0.5632 -0.2218 0.1804 1.0000 Uiso R
H263 H -0.2247 0.4097 -0.2164 0.1804 1.0000 Uiso R
H301 H -0.4603 0.6143 -0.0860 0.0609 1.0000 Uiso R
H311 H -0.3534 0.5452 -0.0919 0.0451 1.0000 Uiso R
H341 H -0.5538 0.5505 -0.0387 0.0811 1.0000 Uiso R
H351 H -0.6512 0.5811 -0.0876 0.0754 1.0000 Uiso R
H371 H -0.6079 0.9674 -0.0977 0.0711 1.0000 Uiso R
H381 H -0.5110 0.9298 -0.0477 0.0619 1.0000 Uiso R
H401 H -0.7859 0.8759 -0.1250 0.1291 1.0000 Uiso R
H402 H -0.7329 0.9021 -0.0831 0.1291 1.0000 Uiso R
H403 H -0.7608 0.7565 -0.0930 0.1291 1.0000 Uiso R
H411 H -0.7626 0.6823 -0.1667 0.1979 1.0000 Uiso R
H412 H -0.7212 0.6074 -0.1262 0.1979 1.0000 Uiso R
H413 H -0.6939 0.6436 -0.1669 0.1979 1.0000 Uiso R
H421 H -0.7382 0.9108 -0.1843 0.0920 1.0000 Uiso R
H422 H -0.6981 0.9952 -0.1460 0.0920 1.0000 Uiso R
H423 H -0.6660 0.8989 -0.1733 0.0920 1.0000 Uiso R
H461 H -0.5036 0.7375 0.1260 0.0548 1.0000 Uiso R
H471 H -0.5482 0.7672 0.0469 0.0544 1.0000 Uiso R
H501 H -0.3564 0.8207 0.2236 0.0516 1.0000 Uiso R
H511 H -0.3965 0.7925 0.2857 0.0536 1.0000 Uiso R
H531 H -0.4893 0.4743 0.2298 0.0669 1.0000 Uiso R
H541 H -0.4541 0.5063 0.1687 0.0595 1.0000 Uiso R
H561 H -0.5096 0.4368 0.3243 0.1610 1.0000 Uiso R
H562 H -0.4647 0.4148 0.2933 0.1610 1.0000 Uiso R
H563 H -0.4380 0.4635 0.3415 0.1610 1.0000 Uiso R
H571 H -0.4795 0.7121 0.3585 0.1061 1.0000 Uiso R
H572 H -0.4500 0.7964 0.3265 0.1061 1.0000 Uiso R
H573 H -0.4129 0.6750 0.3526 0.1061 1.0000 Uiso R
H581 H -0.5623 0.6161 0.3140 0.1262 1.0000 Uiso R
H582 H -0.5552 0.7148 0.2767 0.1262 1.0000 Uiso R
H583 H -0.5626 0.5592 0.2676 0.1262 1.0000 Uiso R
H601 H -0.2729 0.6502 0.2201 0.0505 1.0000 Uiso R
H611 H -0.1745 0.7261 0.2078 0.0457 1.0000 Uiso R
H651 H -0.1454 0.9838 0.1823 0.0514 1.0000 Uiso R
H661 H -0.0541 1.0483 0.2245 0.0669 1.0000 Uiso R
H681 H 0.0284 0.7697 0.1704 0.0712 1.0000 Uiso R
H691 H -0.0672 0.6911 0.1298 0.0529 1.0000 Uiso R
H711 H 0.1018 1.0392 0.1926 0.1768 1.0000 Uiso R
H712 H 0.1467 0.9680 0.2305 0.1768 1.0000 Uiso R
H713 H 0.1077 0.8850 0.1927 0.1768 1.0000 Uiso R
H721 H 0.1277 0.8395 0.2746 0.2190 1.0000 Uiso R
H722 H 0.0598 0.8164 0.2799 0.2190 1.0000 Uiso R
H723 H 0.0825 0.7460 0.2416 0.2190 1.0000 Uiso R
H741 H -0.0769 0.3347 0.0496 0.0944 1.0000 Uiso R
H742 H 0.3146 0.9332 -0.0058 0.2500 1.0000 Uiso DR
H731 H 0.1052 1.0643 0.2842 0.2049 1.0000 Uiso R
H732 H 0.0455 1.1317 0.2567 0.2049 1.0000 Uiso R
H733 H 0.0406 1.0146 0.2884 0.2049 1.0000 Uiso R

loop_
_atom_site_aniso_label
_atom_site_aniso_U_11
_atom_site_aniso_U_22
_atom_site_aniso_U_33
_atom_site_aniso_U_23
_atom_site_aniso_U_13
_atom_site_aniso_U_12
Ni1 0.0190(10) 0.0487(15) 0.0263(10) 0.0049(11) 0.0048(8) -0.0044(10)
Pd2 0.0245(9) 0.0529(14) 0.0255(10) 0.0015(11) 0.0087(7) -0.0094(10)
I3 0.0444(7) 0.0766(10) 0.0686(9) 0.0181(9) 0.0091(6) 0.0015(8)
Cl4 0.130(5) 0.133(6) 0.116(5) 0.007(5) 0.053(4) 0.007(5)
Cl5 0.161(6) 0.103(6) 0.100(5) 0.005(4) -0.026(4) -0.001(5)
Cl6 0.111(5) 0.152(7) 0.133(6) 0.020(5) 0.031(4) -0.014(5)

loop_
_atom_type_symbol
_atom_type_scat_dispersion_real
_atom_type_scat_dispersion_imag
_atom_type_scat_Cromer_Mann_a1
_atom_type_scat_Cromer_Mann_b1
_atom_type_scat_Cromer_Mann_a2
_atom_type_scat_Cromer_Mann_b2
_atom_type_scat_Cromer_Mann_a3
_atom_type_scat_Cromer_Mann_b3
_atom_type_scat_Cromer_Mann_a4
_atom_type_scat_Cromer_Mann_b4
_atom_type_scat_Cromer_Mann_c
_atom_type_scat_source
C 0.0033 0.0016 2.3100 20.8439 1.0200 10.2075 1.5886 0.5687 0.8650 51.6512 0.2156 'International Tables Vol C 4.2.6.8 and 6.1.1.4'
I -0.4742 1.8119 20.1472 4.3470 18.9949 0.3814 7.5138 27.7660 2.2735 66.8776 4.0712 'International Tables Vol C 4.2.6.8 and 6.1.1.4'
N 0.0061 0.0033 12.2126 0.0057 3.1322 9.8933 2.0125 28.9975 1.1663 0.5826 -11.5290 'International Tables Vol C 4.2.6.8 and 6.1.1.4'
Ni 0.3393 1.1124 12.8376 3.8785 7.2920 0.2565 4.4438 12.1763 2.3800 66.3421 1.0341 'International Tables Vol C 4.2.6.8 and 6.1.1.4'
Pd -0.9988 1.0072 19.3319 0.6987 15.5017 7.9893 5.2954 25.2052 0.6058 76.8986 5.2659 'International Tables Vol C 4.2.6.8 and 6.1.1.4'
Cl 0.1484 0.1585 11.4604 0.0104 7.1964 1.1662 6.2556 18.5194 1.6455 47.7784 -9.5574 'International Tables Vol C 4.2.6.8 and 6.1.1.4'
O 0.0106 0.0060 3.0485 13.2771 2.2868 5.7011 1.5463 0.3239 0.8670 32.9089 0.2508 'International Tables Vol C 4.2.6.8 and 6.1.1.4'
H 0.0000 0.0000 0.4930 10.5109 0.3229 26.1257 0.1402 3.1424 0.0408 57.7998 0.0030 'International Tables Vol C 4.2.6.8 and 6.1.1.4'

loop_
_geom_angle_atom_site_label_1
_geom_angle_site_symmetry_1
_geom_angle_atom_site_label_2
_geom_angle_atom_site_label_3
_geom_angle_site_symmetry_3
_geom_angle
_geom_angle_publ_flag
N15 . Ni1 N28 . 90.2(4) yes
N15 . Ni1 N44 . 171.7(5) yes
N28 . Ni1 N44 . 91.2(4) yes
N15 . Ni1 N78 . 91.1(4) yes
N28 . Ni1 N78 . 173.0(5) yes
N44 . Ni1 N78 . 88.5(4) yes
C7 2_575 Pd2 I3 2_575 90.9(4) yes
C7 2_575 Pd2 I3 . 89.1(4) yes
I3 2_575 Pd2 I3 . 179.996 yes
C7 2_575 Pd2 C7 . 179.994 yes
I3 2_575 Pd2 C7 . 89.1(4) yes
I3 . Pd2 C7 . 90.9(4) yes
Pd2 . C7 N8 . 127.9(10) yes
Pd2 . C7 N79 . 124.6(10) yes
N8 . C7 N79 . 107.5(11) yes
C7 . N8 C9 . 120.3(11) yes
C7 . N8 C12 . 110.4(11) yes
C9 . N8 C12 . 129.2(12) yes
N8 . C9 H91 . 111.3 no
N8 . C9 H92 . 107.4 no
H91 . C9 H92 . 109.8 no
N8 . C9 H93 . 107.9 no
H91 . C9 H93 . 110.1 no
H92 . C9 H93 . 110.2 no
N79 . C10 H101 . 109.6 no
N79 . C10 H102 . 108.3 no
H101 . C10 H102 . 109.4 no
N79 . C10 H103 . 109.8 no
H101 . C10 H103 . 109.7 no
H102 . C10 H103 . 110.0 no
C12 . C11 C14 . 107.5(12) yes
C12 . C11 N79 . 107.8(11) yes
C14 . C11 N79 . 144.7(13) yes
N8 . C12 C11 . 104.9(11) yes
N8 . C12 C13 . 146.9(12) yes
C11 . C12 C13 . 107.5(11) yes
C12 . C13 N15 . 107.4(11) yes
C12 . C13 C16 . 129.5(11) yes
N15 . C13 C16 . 123.1(11) yes
C11 . C14 N15 . 108.5(11) yes
C11 . C14 C63 . 127.3(12) yes
N15 . C14 C63 . 123.3(12) yes
C13 . N15 C14 . 107.9(10) yes
C13 . N15 Ni1 . 126.5(8) yes
C14 . N15 Ni1 . 124.8(8) yes
C13 . C16 C17 . 120.2(11) yes
C13 . C16 C27 . 122.5(11) yes
C17 . C16 C27 . 117.0(11) yes
C16 . C17 C18 . 118.9(13) yes
C16 . C17 C22 . 123.7(13) yes
C18 . C17 C22 . 117.4(13) yes
C17 . C18 C19 . 123.3(15) yes
C17 . C18 H181 . 118.8 no
C19 . C18 H181 . 117.9 no
C18 . C19 C20 . 119.1(15) yes
C18 . C19 H191 . 121.0 no
C20 . C19 H191 . 120.0 no
C19 . C20 C21 . 116.1(14) yes
C19 . C20 C23 . 122.0(15) yes
C21 . C20 C23 . 121.8(15) yes
C20 . C21 C22 . 121.5(17) yes
C20 . C21 H211 . 118.7 no
C22 . C21 H211 . 119.6 no
C21 . C22 C17 . 122.6(16) yes
C21 . C22 H221 . 118.1 no
C17 . C22 H221 . 119.4 no
C20 . C23 C24 . 107.3(17) yes
C20 . C23 C25 . 117.4(15) yes
C24 . C23 C25 . 91.2(16) yes
C20 . C23 C26 . 116.6(19) yes
C24 . C23 C26 . 108(2) yes
C25 . C23 C26 . 112(2) yes
C23 . C24 H241 . 107.6 no
C23 . C24 H242 . 111.9 no
H241 . C24 H242 . 109.1 no
C23 . C24 H243 . 110.0 no
H241 . C24 H243 . 108.8 no
H242 . C24 H243 . 109.4 no
C23 . C25 H251 . 110.5 no
C23 . C25 H252 . 110.6 no
H251 . C25 H252 . 108.9 no
C23 . C25 H253 . 107.8 no
H251 . C25 H253 . 109.3 no
H252 . C25 H253 . 109.7 no
C23 . C26 H261 . 112.3 no
C23 . C26 H262 . 106.3 no
H261 . C26 H262 . 109.6 no
C23 . C26 H263 . 108.4 no
H261 . C26 H263 . 110.0 no
H262 . C26 H263 . 110.2 no
C16 . C27 N28 . 124.4(12) yes
C16 . C27 C31 . 123.1(12) yes
N28 . C27 C31 . 111.2(11) yes
C27 . N28 Ni1 . 126.7(9) yes
C27 . N28 C29 . 105.1(10) yes
Ni1 . N28 C29 . 127.3(8) yes
N28 . C29 C30 . 111.0(12) yes
N28 . C29 C32 . 125.4(12) yes
C30 . C29 C32 . 123.5(13) yes
C29 . C30 C31 . 105.5(13) yes
C29 . C30 H301 . 126.9 no
C31 . C30 H301 . 127.7 no
C27 . C31 C30 . 106.8(13) yes
C27 . C31 H311 . 126.6 no
C30 . C31 H311 . 126.6 no
C29 . C32 C33 . 120.1(12) yes
C29 . C32 C43 . 121.6(12) yes
C33 . C32 C43 . 118.4(12) yes
C32 . C33 C34 . 120.9(15) yes
C32 . C33 C38 . 119.5(14) yes
C34 . C33 C38 . 118.7(15) yes
C33 . C34 C35 . 122.3(18) yes
C33 . C34 H341 . 118.5 no
C35 . C34 H341 . 119.1 no
C34 . C35 C36 . 120.8(17) yes
C34 . C35 H351 . 119.6 no
C36 . C35 H351 . 119.6 no
C35 . C36 C37 . 116.1(14) yes
C35 . C36 C39 . 124.1(16) yes
C37 . C36 C39 . 119.8(16) yes
C36 . C37 C38 . 121.2(17) yes
C36 . C37 H371 . 118.5 no
C38 . C37 H371 . 120.4 no
C37 . C38 C33 . 120.7(16) yes
C37 . C38 H381 . 118.9 no
C33 . C38 H381 . 120.4 no
C36 . C39 C40 . 108.1(13) yes
C36 . C39 C41 . 103.1(18) yes
C40 . C39 C41 . 103.9(17) yes
C36 . C39 C42 . 115.2(15) yes
C40 . C39 C42 . 108.1(17) yes
C41 . C39 C42 . 117.6(17) yes
C39 . C40 H401 . 109.6 no
C39 . C40 H402 . 110.3 no
H401 . C40 H402 . 109.5 no
C39 . C40 H403 . 108.0 no
H401 . C40 H403 . 109.6 no
H402 . C40 H403 . 109.9 no
C39 . C41 H411 . 106.5 no
C39 . C41 H412 . 111.7 no
H411 . C41 H412 . 109.2 no
C39 . C41 H413 . 109.7 no
H411 . C41 H413 . 109.4 no
H412 . C41 H413 . 110.3 no
C39 . C42 H421 . 111.0 no
C39 . C42 H422 . 109.4 no
H421 . C42 H422 . 109.1 no
C39 . C42 H423 . 108.7 no
H421 . C42 H423 . 109.1 no
H422 . C42 H423 . 109.5 no
C32 . C43 N44 . 125.7(13) yes
C32 . C43 C47 . 125.6(13) yes
N44 . C43 C47 . 106.9(11) yes
C43 . N44 Ni1 . 124.0(9) yes
C43 . N44 C45 . 106.0(10) yes
Ni1 . N44 C45 . 129.8(8) yes
N44 . C45 C46 . 113.6(12) yes
N44 . C45 C48 . 125.6(11) yes
C46 . C45 C48 . 120.7(12) yes
C45 . C46 C47 . 105.7(13) yes
C45 . C46 H461 . 129.2 no
C47 . C46 H461 . 125.1 no
C43 . C47 C46 . 107.8(12) yes
C43 . C47 H471 . 125.1 no
C46 . C47 H471 . 127.0 no
C45 . C48 C49 . 120.7(11) yes
C45 . C48 C59 . 119.8(12) yes
C49 . C48 C59 . 119.3(12) yes
C48 . C49 C50 . 120.6(14) yes
C48 . C49 C54 . 121.9(14) yes
C50 . C49 C54 . 117.5(14) yes
C49 . C50 C51 . 121.1(14) yes
C49 . C50 H501 . 119.5 no
C51 . C50 H501 . 119.4 no
C50 . C51 C52 . 120.4(15) yes
C50 . C51 H511 . 119.9 no
C52 . C51 H511 . 119.6 no
C51 . C52 C53 . 116.0(14) yes
C51 . C52 C55 . 122.1(14) yes
C53 . C52 C55 . 121.9(15) yes
C52 . C53 C54 . 123.9(17) yes
C52 . C53 H531 . 117.7 no
C54 . C53 H531 . 118.4 no
C49 . C54 C53 . 120.8(16) yes
C49 . C54 H541 . 119.0 no
C53 . C54 H541 . 120.0 no
C52 . C55 C56 . 109.6(16) yes
C52 . C55 C57 . 112.1(15) yes
C56 . C55 C57 . 114.5(17) yes
C52 . C55 C58 . 108.8(15) yes
C56 . C55 C58 . 100.9(17) yes
C57 . C55 C58 . 110.3(17) yes
C55 . C56 H561 . 111.7 no
C55 . C56 H562 . 109.5 no
H561 . C56 H562 . 109.6 no
C55 . C56 H563 . 106.3 no
H561 . C56 H563 . 110.2 no
H562 . C56 H563 . 109.5 no
C55 . C57 H571 . 110.7 no
C55 . C57 H572 . 110.8 no
H571 . C57 H572 . 109.2 no
C55 . C57 H573 . 106.5 no
H571 . C57 H573 . 109.7 no
H572 . C57 H573 . 109.9 no
C55 . C58 H581 . 108.1 no
C55 . C58 H582 . 109.2 no
H581 . C58 H582 . 109.4 no
C55 . C58 H583 . 111.0 no
H581 . C58 H583 . 109.3 no
H582 . C58 H583 . 109.8 no
C48 . C59 C60 . 127.0(12) yes
C48 . C59 N78 . 122.9(12) yes
C60 . C59 N78 . 109.6(11) yes
C59 . C60 C61 . 109.7(13) yes
C59 . C60 H601 . 125.7 no
C61 . C60 H601 . 124.6 no
C60 . C61 C62 . 106.0(12) yes
C60 . C61 H611 . 127.5 no
C62 . C61 H611 . 126.5 no
C61 . C62 C63 . 124.9(12) yes
C61 . C62 N78 . 110.0(11) yes
C63 . C62 N78 . 124.9(12) yes
C14 . C63 C62 . 122.2(12) yes
C14 . C63 C64 . 119.8(11) yes
C62 . C63 C64 . 117.4(11) yes
C63 . C64 C65 . 122.0(13) yes
C63 . C64 C69 . 121.7(13) yes
C65 . C64 C69 . 116.2(13) yes
C64 . C65 C66 . 125.2(16) yes
C64 . C65 H651 . 117.5 no
C66 . C65 H651 . 117.3 no
C65 . C66 C67 . 118.0(17) yes
C65 . C66 H661 . 121.2 no
C67 . C66 H661 . 120.8 no
C66 . C67 C68 . 118.9(16) yes
C66 . C67 C70 . 118.1(17) yes
C68 . C67 C70 . 123.0(16) yes
C67 . C68 C69 . 123.3(16) yes
C67 . C68 H681 . 119.2 no
C69 . C68 H681 . 117.5 no
C68 . C69 C64 . 118.0(15) yes
C68 . C69 H691 . 121.2 no
C64 . C69 H691 . 120.7 no
C67 . C70 C71 . 110.9(19) yes
C67 . C70 C72 . 105.0(19) yes
C71 . C70 C72 . 97(2) yes
C67 . C70 C73 . 121.2(20) yes
C71 . C70 C73 . 116(2) yes
C72 . C70 C73 . 102(2) yes
C70 . C71 H711 . 110.6 no
C70 . C71 H712 . 108.2 no
H711 . C71 H712 . 109.5 no
C70 . C71 H713 . 109.6 no
H711 . C71 H713 . 109.5 no
H712 . C71 H713 . 109.5 no
C70 . C72 H721 . 110.1 no
C70 . C72 H722 . 104.2 no
H721 . C72 H722 . 109.3 no
C70 . C72 H723 . 114.3 no
H721 . C72 H723 . 109.1 no
H722 . C72 H723 . 109.7 no
C70 . C73 H731 . 110.1 no
C70 . C73 H732 . 110.0 no
H731 . C73 H732 . 109.5 no
C70 . C73 H733 . 108.3 no
H731 . C73 H733 . 109.5 no
H732 . C73 H733 . 109.5 no
Cl4 . C74 Cl6 . 111.9(13) yes
Cl4 . C74 Cl5 . 111.2(12) yes
Cl6 . C74 Cl5 . 115.5(12) yes
Cl4 . C74 H741 . 105.8 no
Cl6 . C74 H741 . 106.5 no
Cl5 . C74 H741 . 105.3 no
C59 . N78 C62 . 104.2(10) yes
C59 . N78 Ni1 . 128.4(8) yes
C62 . N78 Ni1 . 126.3(8) yes
C10 . N79 C11 . 127.4(11) yes
C10 . N79 C7 . 121.9(12) yes
C11 . N79 C7 . 109.4(11) yes
Cl75 . C80 Cl76 . 102.3(11) yes
Cl75 . C80 Cl77 . 117.4(19) yes
Cl76 . C80 Cl77 . 120(2) yes
Cl75 . C80 H742 . 112.8 no
Cl76 . C80 H742 . 111.7 no
Cl77 . C80 H742 . 93.3 no

loop_
_geom_bond_atom_site_label_1
_geom_bond_atom_site_label_2
_geom_bond_site_symmetry_2
_geom_bond_distance
_geom_bond_publ_flag
Ni1 N15 . 1.960(10) yes
Ni1 N28 . 1.899(10) yes
Ni1 N44 . 1.924(9) yes
Ni1 N78 . 1.907(10) yes
Pd2 C7 2_575 2.035(13) yes
Pd2 I3 2_575 2.5910(13) yes
Pd2 I3 . 2.5910(13) yes
Pd2 C7 . 2.035(13) yes
Cl4 C74 . 1.74(2) yes
Cl5 C74 . 1.67(2) yes
Cl6 C74 . 1.69(2) yes
C7 N8 . 1.345(16) yes
C7 N79 . 1.342(15) yes
N8 C9 . 1.456(16) yes
N8 C12 . 1.411(15) yes
C9 H91 . 0.964 no
C9 H92 . 0.971 no
C9 H93 . 0.968 no
C10 N79 . 1.453(16) yes
C10 H101 . 0.971 no
C10 H102 . 0.969 no
C10 H103 . 0.967 no
C11 C12 . 1.378(17) yes
C11 C14 . 1.412(17) yes
C11 N79 . 1.397(16) yes
C12 C13 . 1.428(16) yes
C13 N15 . 1.399(14) yes
C13 C16 . 1.385(16) yes
C14 N15 . 1.372(15) yes
C14 C63 . 1.400(16) yes
C16 C17 . 1.528(17) yes
C16 C27 . 1.394(16) yes
C17 C18 . 1.362(17) yes
C17 C22 . 1.334(18) yes
C18 C19 . 1.363(17) yes
C18 H181 . 0.928 no
C19 C20 . 1.409(19) yes
C19 H191 . 0.931 no
C20 C21 . 1.400(19) yes
C20 C23 . 1.47(2) yes
C21 C22 . 1.345(18) yes
C21 H211 . 0.930 no
C22 H221 . 0.928 no
C23 C24 . 1.56(3) yes
C23 C25 . 1.50(2) yes
C23 C26 . 1.35(3) yes
C24 H241 . 0.961 no
C24 H242 . 0.961 no
C24 H243 . 0.960 no
C25 H251 . 0.962 no
C25 H252 . 0.958 no
C25 H253 . 0.963 no
C26 H261 . 0.958 no
C26 H262 . 0.961 no
C26 H263 . 0.964 no
C27 N28 . 1.356(15) yes
C27 C31 . 1.403(17) yes
N28 C29 . 1.387(15) yes
C29 C30 . 1.406(18) yes
C29 C32 . 1.366(16) yes
C30 C31 . 1.392(18) yes
C30 H301 . 0.930 no
C31 H311 . 0.931 no
C32 C33 . 1.496(17) yes
C32 C43 . 1.351(17) yes
C33 C34 . 1.356(19) yes
C33 C38 . 1.322(18) yes
C34 C35 . 1.44(2) yes
C34 H341 . 0.929 no
C35 C36 . 1.36(2) yes
C35 H351 . 0.931 no
C36 C37 . 1.42(2) yes
C36 C39 . 1.517(19) yes
C37 C38 . 1.46(2) yes
C37 H371 . 0.930 no
C38 H381 . 0.929 no
C39 C40 . 1.50(2) yes
C39 C41 . 1.44(3) yes
C39 C42 . 1.42(2) yes
C40 H401 . 0.959 no
C40 H402 . 0.961 no
C40 H403 . 0.961 no
C41 H411 . 0.963 no
C41 H412 . 0.965 no
C41 H413 . 0.967 no
C42 H421 . 0.958 no
C42 H422 . 0.957 no
C42 H423 . 0.958 no
C43 N44 . 1.431(16) yes
C43 C47 . 1.461(18) yes
N44 C45 . 1.328(14) yes
C45 C46 . 1.418(17) yes
C45 C48 . 1.419(16) yes
C46 C47 . 1.374(18) yes
C46 H461 . 0.930 no
C47 H471 . 0.930 no
C48 C49 . 1.486(18) yes
C48 C59 . 1.399(16) yes
C49 C50 . 1.348(17) yes
C49 C54 . 1.387(19) yes
C50 C51 . 1.431(18) yes
C50 H501 . 0.928 no
C51 C52 . 1.381(18) yes
C51 H511 . 0.929 no
C52 C53 . 1.37(2) yes
C52 C55 . 1.52(2) yes
C53 C54 . 1.36(2) yes
C53 H531 . 0.929 no
C54 H541 . 0.927 no
C55 C56 . 1.49(3) yes
C55 C57 . 1.46(2) yes
C55 C58 . 1.45(2) yes
C56 H561 . 0.959 no
C56 H562 . 0.959 no
C56 H563 . 0.962 no
C57 H571 . 0.961 no
C57 H572 . 0.960 no
C57 H573 . 0.964 no
C58 H581 . 0.960 no
C58 H582 . 0.961 no
C58 H583 . 0.960 no
C59 C60 . 1.399(17) yes
C59 N78 . 1.403(15) yes
C60 C61 . 1.330(16) yes
C60 H601 . 0.930 no
C61 C62 . 1.447(17) yes
C61 H611 . 0.932 no
C62 C63 . 1.381(17) yes
C62 N78 . 1.390(15) yes
C63 C64 . 1.488(16) yes
C64 C65 . 1.366(18) yes
C64 C69 . 1.364(17) yes
C65 C66 . 1.329(19) yes
C65 H651 . 0.930 no
C66 C67 . 1.39(2) yes
C66 H661 . 0.928 no
C67 C68 . 1.29(2) yes
C67 C70 . 1.59(2) yes
C68 C69 . 1.421(18) yes
C68 H681 . 0.929 no
C69 H691 . 0.928 no
C70 C71 . 1.43(3) yes
C70 C72 . 1.49(3) yes
C70 C73 . 1.46(3) yes
C71 H711 . 0.940 no
C71 H712 . 0.940 no
C71 H713 . 0.940 no
C72 H721 . 0.961 no
C72 H722 . 0.966 no
C72 H723 . 0.963 no
C73 H731 . 0.950 no
C73 H732 . 0.950 no
C73 H733 . 0.950 no
C74 H741 . 0.980 no
Cl75 C80 . 1.729(10) yes
Cl76 C80 . 1.724(7) yes
Cl77 C80 . 1.52(3) yes
C80 H742 . 0.981 no
